data_7245916
loop_
_publ_author_name
'Gong, Yi'
'Chen, Fei'
'Beamish-Cook, Jethro'
'Elsegood, Mark R. J.'
'Derbyshire, Max'
'Rowe, Oliver'
'Redshaw, Carl'

_publ_section_title
;
 Pillared MOFs: structure and ring opening polymerization of cyclic esters
;
_journal_issue 2
_journal_name_full CrystEngComm
_journal_page_first 267
_journal_page_last 283
_journal_paper_doi 10.1039/D2CE01317G
_journal_volume 25
_journal_year 2023
_chemical_formula_moiety 'C13 H9 N2 O4 Zn, C3 H7 N O'
_chemical_formula_sum 'C16 H16 N3 O5 Zn'
_chemical_formula_weight 395.69
_space_group_crystal_system monoclinic
_space_group_IT_number 15
_space_group_name_Hall '-I 2ya'
_space_group_name_H-M_alt 'I 1 2/a 1'
_atom_sites_solution_hydrogens mixed
_atom_sites_solution_primary direct
_atom_sites_solution_secondary difmap
_audit_creation_method SHELXL-2018/3
_audit_update_record
;
2022-09-14 deposited with the CCDC.	2022-11-25 downloaded from the CCDC.
;
_cell_angle_alpha 90
_cell_angle_beta 101.562(5)
_cell_angle_gamma 90
_cell_formula_units_Z 8
_cell_length_a 16.112(6)
_cell_length_b 7.649(3)
_cell_length_c 29.100(13)
_cell_measurement_reflns_used 5086
_cell_measurement_temperature 100(2)
_cell_measurement_theta_max 27.5
_cell_measurement_theta_min 2.6
_cell_volume 3514(2)
_computing_cell_refinement
;
CrystalClear-SM Expert 2.0 r7 (Rigaku, 2011)
;
_computing_data_collection
;
CrystalClear-SM Expert 2.0 r7 (Rigaku, 2011)
;
_computing_data_reduction
;
CrystalClear-SM Expert 2.0 r7 (Rigaku, 2011)
;
_computing_molecular_graphics 'Bruker SHELXTL'
_computing_publication_material 'Bruker SHELXTL'
_computing_structure_refinement 'SHELXL-2018/3 (Sheldrick, 2018)'
_computing_structure_solution 'SHELXS-97 (Sheldrick, 2008)'
_diffrn_ambient_temperature 100(2)
_diffrn_measured_fraction_theta_full 0.996
_diffrn_measured_fraction_theta_max 0.992
_diffrn_measurement_device_type
;
Rigaku Saturn724+ CCD (2x2 bin mode)
;
_diffrn_measurement_method 'profile data from \w-scans'
_diffrn_radiation_type MoK\a
_diffrn_radiation_wavelength 0.71073
_diffrn_reflns_av_R_equivalents 0.0251
_diffrn_reflns_av_unetI/netI 0.0441
_diffrn_reflns_Laue_measured_fraction_full 0.996
_diffrn_reflns_Laue_measured_fraction_max 0.992
_diffrn_reflns_limit_h_max 20
_diffrn_reflns_limit_h_min -13
_diffrn_reflns_limit_k_max 7
_diffrn_reflns_limit_k_min -9
_diffrn_reflns_limit_l_max 37
_diffrn_reflns_limit_l_min -37
_diffrn_reflns_number 8779
_diffrn_reflns_point_group_measured_fraction_full 0.996
_diffrn_reflns_point_group_measured_fraction_max 0.992
_diffrn_reflns_theta_full 25.242
_diffrn_reflns_theta_max 27.470
_diffrn_reflns_theta_min 2.581
_diffrn_source 'Rotating Anode'
_exptl_absorpt_coefficient_mu 1.429
_exptl_absorpt_correction_T_max 0.986
_exptl_absorpt_correction_T_min 0.932
_exptl_absorpt_correction_type multi-scan
_exptl_absorpt_process_details 'Rigaku CrystalClear-SM Expert 2.0 r7'
_exptl_crystal_colour 'pale yellow'
_exptl_crystal_density_diffrn 1.496
_exptl_crystal_density_method 'Not measured'
_exptl_crystal_description Prism
_exptl_crystal_F_000 1624
_exptl_crystal_recrystallization_method 'Re-crystallisation from solvent: dimethylformamide/methanol'
_exptl_crystal_size_max 0.050
_exptl_crystal_size_mid 0.010
_exptl_crystal_size_min 0.010
_refine_diff_density_max 0.427
_refine_diff_density_min -0.468
_refine_diff_density_rms 0.092
_refine_ls_extinction_method none
_refine_ls_goodness_of_fit_ref 1.094
_refine_ls_hydrogen_treatment mixed
_refine_ls_matrix_type full
_refine_ls_number_parameters 215
_refine_ls_number_reflns 3988
_refine_ls_number_restraints 173
_refine_ls_restrained_S_all 1.084
_refine_ls_R_factor_all 0.0499
_refine_ls_R_factor_gt 0.0420
_refine_ls_shift/su_max 0.001
_refine_ls_shift/su_mean 0.000
_refine_ls_structure_factor_coef Fsqd
_refine_ls_weighting_details 'w=1/[\s^2^(Fo^2^)+(0.0496P)^2^+4.5262P] where P=(Fo^2^+2Fc^2^)/3'
_refine_ls_weighting_scheme calc
_refine_ls_wR_factor_gt 0.1039
_refine_ls_wR_factor_ref 0.1077
_reflns_Friedel_coverage 0.000
_reflns_number_gt 3435
_reflns_number_total 3988
_reflns_threshold_expression 'I > 2\s(I)'
_cod_data_source_file d2ce01317g2.cif
_cod_data_source_block 1
_cod_depositor_comments
;
The following automatic conversions were performed:

data item '_exptl_absorpt_correction_type' value 'Multi-scan' was
changed to 'multi-scan' in accordance with the
/home/data/users/saulius/crontab/automatic-downloads/rss-feeds/RSC/lib/dictionaries/cif_core.dic
dictionary named 'cif_core.dic' version 2.4.2 last updated on
2011-04-26.

Automatic conversion script
Id: cif_fix_values 7556 2019-12-06 15:28:31Z antanas 

 Adding full bibliography for 7245916.cif.
;
_cod_original_sg_symbol_H-M 'I 2/a'
_cod_database_code 7245916
_shelx_shelxl_version_number 2018/3
_shelx_space_group_comment
; 
The symmetry employed for this shelxl refinement is uniquely defined 
by the following loop, which should always be used as a source of 
symmetry information in preference to the above space-group names. 
They are only intended as comments. 
;
_shelx_estimated_absorpt_t_min 0.932
_shelx_estimated_absorpt_t_max 0.986

loop_
_space_group_symop_operation_xyz
'x, y, z'
'-x+1/2, y, -z'
'x+1/2, y+1/2, z+1/2'
'-x+1, y+1/2, -z+1/2'
'-x, -y, -z'
'x-1/2, -y, z'
'-x+1/2, -y+1/2, -z+1/2'
'x, -y+1/2, z+1/2'

loop_
_atom_site_label
_atom_site_type_symbol
_atom_site_fract_x
_atom_site_fract_y
_atom_site_fract_z
_atom_site_U_iso_or_equiv
_atom_site_adp_type
_atom_site_occupancy
_atom_site_site_symmetry_order
_atom_site_calc_flag
_atom_site_refinement_flags_posn
_atom_site_refinement_flags_adp
_atom_site_refinement_flags_occupancy
_atom_site_disorder_assembly
_atom_site_disorder_group
Zn1 Zn 0.99408(2) 0.74192(4) 0.17986(2) 0.01404(11) Uani 1 1 d . . . . .
N1 N 0.99944(15) 0.6376(3) 0.11608(8) 0.0238(5) Uani 1 1 d D U . . .
C1 C 0.9279(5) 0.6663(17) 0.0817(3) 0.036(2) Uani 0.536(17) 1 d D U P A 1
H1 H 0.878818 0.715559 0.089955 0.044 Uiso 0.536(17) 1 calc R U P A 1
C2 C 0.9271(4) 0.624(2) 0.0350(3) 0.041(3) Uani 0.536(17) 1 d D U P A 1
H2 H 0.877532 0.642479 0.011665 0.049 Uiso 0.536(17) 1 calc R U P A 1
C3 C 0.9993(5) 0.5536(15) 0.0229(3) 0.021(2) Uani 0.536(17) 1 d D U P A 1
C4 C 1.0727(2) 0.5351(5) 0.05786(11) 0.0365(8) Uani 1 1 d D U . . .
H4 H 1.122708 0.484863 0.050950 0.044 Uiso 0.536(17) 1 calc R U P A 1
H4X H 1.125926 0.524146 0.048816 0.044 Uiso 0.464(17) 1 calc R U P A 2
C5 C 1.0701(2) 0.5918(5) 0.10250(11) 0.0330(7) Uani 1 1 d D U . . .
H5 H 1.121857 0.598462 0.124793 0.040 Uiso 1 1 calc R U . . .
C1X C 0.9291(5) 0.5815(15) 0.0879(3) 0.025(2) Uani 0.464(17) 1 d D U P A 2
H1X H 0.877209 0.585909 0.098718 0.030 Uiso 0.464(17) 1 calc R U P A 2
C2X C 0.9288(4) 0.5173(16) 0.0437(3) 0.025(2) Uani 0.464(17) 1 d D U P A 2
H2X H 0.875897 0.487632 0.024408 0.030 Uiso 0.464(17) 1 calc R U P A 2
C3X C 1.0003(6) 0.4942(15) 0.0263(4) 0.023(2) Uani 0.464(17) 1 d D . P A 2
C6 C 0.74884(15) 0.6138(3) 0.19877(9) 0.0133(5) Uani 1 1 d . . . . .
C7 C 0.71004(16) 0.7746(3) 0.18741(9) 0.0137(5) Uani 1 1 d . . . . .
H7 H 0.740549 0.866619 0.176394 0.016 Uiso 1 1 calc R U . . .
C8 C 0.62673(16) 0.8017(3) 0.19208(9) 0.0149(5) Uani 1 1 d . . . . .
C9 C 0.58196(16) 0.6664(3) 0.20805(9) 0.0139(5) Uani 1 1 d . . . . .
H9 H 0.524484 0.683082 0.210304 0.017 Uiso 1 1 calc R U . . .
C10 C 0.62155(15) 0.5069(3) 0.22071(9) 0.0138(5) Uani 1 1 d . . . . .
C11 C 0.70479(15) 0.4794(3) 0.21588(9) 0.0139(5) Uani 1 1 d . . . . .
H11 H 0.731453 0.369943 0.224183 0.017 Uiso 1 1 calc R U . . .
C12 C 0.84080(16) 0.5889(3) 0.19562(9) 0.0150(5) Uani 1 1 d . . . . .
O1 O 0.87408(11) 0.7236(2) 0.17952(7) 0.0172(4) Uani 1 1 d . . . . .
O2 O 0.87778(12) 0.4511(2) 0.20800(7) 0.0196(4) Uani 1 1 d . . . . .
C13 C 0.58795(16) 0.9794(3) 0.18230(9) 0.0164(5) Uani 1 1 d . . . . .
O3 O 0.63054(12) 1.1009(2) 0.17082(7) 0.0213(4) Uani 1 1 d . . . . .
O4 O 0.51062(11) 1.0000(2) 0.18735(6) 0.0162(4) Uani 1 1 d . . . . .
N2 N 0.57289(14) 0.3690(3) 0.23609(8) 0.0146(4) Uani 1 1 d D . . . .
H2A H 0.6026(17) 0.283(3) 0.2487(10) 0.017 Uiso 1 1 d D U . . .
H2B H 0.5449(17) 0.413(4) 0.2542(9) 0.017 Uiso 1 1 d D U . . .

loop_
_atom_site_aniso_label
_atom_site_aniso_U_11
_atom_site_aniso_U_22
_atom_site_aniso_U_33
_atom_site_aniso_U_23
_atom_site_aniso_U_13
_atom_site_aniso_U_12
Zn1 0.01298(17) 0.01282(17) 0.01713(17) -0.00176(11) 0.00496(12) -0.00088(11)
N1 0.0212(12) 0.0322(14) 0.0192(11) -0.0094(10) 0.0070(9) -0.0083(10)
C1 0.023(3) 0.061(7) 0.026(3) -0.015(4) 0.006(2) 0.000(4)
C2 0.023(3) 0.075(8) 0.025(3) -0.018(4) 0.002(2) -0.001(4)
C3 0.025(3) 0.020(5) 0.021(3) -0.015(3) 0.011(2) -0.018(3)
C4 0.0295(16) 0.055(2) 0.0271(16) -0.0140(15) 0.0102(13) 0.0029(15)
C5 0.0254(15) 0.052(2) 0.0209(15) -0.0088(14) 0.0040(12) 0.0047(15)
C1X 0.019(3) 0.038(5) 0.021(3) -0.009(3) 0.009(2) -0.012(4)
C2X 0.016(3) 0.037(6) 0.023(3) -0.010(3) 0.007(2) -0.015(3)
C3X 0.035(4) 0.011(5) 0.028(4) -0.008(4) 0.013(3) -0.014(4)
C6 0.0114(12) 0.0145(12) 0.0139(11) -0.0018(9) 0.0025(9) -0.0002(9)
C7 0.0128(12) 0.0159(12) 0.0133(12) 0.0012(9) 0.0051(10) -0.0010(10)
C8 0.0159(13) 0.0141(12) 0.0159(12) -0.0014(10) 0.0057(10) -0.0001(10)
C9 0.0120(12) 0.0140(12) 0.0165(12) -0.0001(10) 0.0050(10) -0.0005(10)
C10 0.0119(12) 0.0131(12) 0.0170(12) -0.0024(10) 0.0039(10) -0.0035(10)
C11 0.0127(12) 0.0133(12) 0.0154(12) -0.0008(9) 0.0021(9) 0.0014(10)
C12 0.0130(12) 0.0171(12) 0.0159(12) -0.0022(10) 0.0050(10) -0.0011(10)
O1 0.0125(9) 0.0177(9) 0.0223(10) 0.0018(8) 0.0059(7) -0.0011(7)
O2 0.0139(9) 0.0174(10) 0.0283(10) 0.0049(8) 0.0062(8) 0.0033(8)
C13 0.0149(12) 0.0169(13) 0.0176(12) -0.0006(10) 0.0038(10) 0.0012(10)
O3 0.0202(10) 0.0145(9) 0.0316(11) 0.0061(8) 0.0110(8) 0.0006(8)
O4 0.0137(9) 0.0153(9) 0.0205(9) -0.0007(7) 0.0056(7) 0.0031(7)
N2 0.0141(11) 0.0117(11) 0.0191(11) 0.0012(9) 0.0063(9) 0.0017(8)

loop_
_atom_type_symbol
_atom_type_description
_atom_type_scat_dispersion_real
_atom_type_scat_dispersion_imag
_atom_type_scat_source
C C 0.0033 0.0016 'International Tables Vol C Tables 4.2.6.8 and 6.1.1.4'
H H 0.0000 0.0000 'International Tables Vol C Tables 4.2.6.8 and 6.1.1.4'
N N 0.0061 0.0033 'International Tables Vol C Tables 4.2.6.8 and 6.1.1.4'
O O 0.0106 0.0060 'International Tables Vol C Tables 4.2.6.8 and 6.1.1.4'
Zn Zn 0.2839 1.4301 'International Tables Vol C Tables 4.2.6.8 and 6.1.1.4'

loop_
_geom_angle_atom_site_label_1
_geom_angle_atom_site_label_2
_geom_angle_atom_site_label_3
_geom_angle
_geom_angle_site_symmetry_1
_geom_angle_site_symmetry_3
_geom_angle_publ_flag
O1 Zn1 O4 100.55(7) . 6_675 ?
O1 Zn1 N1 101.05(9) . . ?
O4 Zn1 N1 117.20(9) 6_675 . ?
O1 Zn1 N2 115.69(9) . 6_665 ?
O4 Zn1 N2 105.96(8) 6_675 6_665 ?
N1 Zn1 N2 115.70(10) . 6_665 ?
C5 N1 C1X 114.1(4) . . ?
C5 N1 C1 117.8(4) . . ?
C5 N1 Zn1 124.8(2) . . ?
C1X N1 Zn1 120.0(4) . . ?
C1 N1 Zn1 114.6(3) . . ?
N1 C1 C2 120.8(6) . . ?
N1 C1 H1 119.6 . . ?
C2 C1 H1 119.6 . . ?
C3 C2 C1 119.5(7) . . ?
C3 C2 H2 120.2 . . ?
C1 C2 H2 120.2 . . ?
C2 C3 C4 118.8(7) . . ?
C2 C3 C3 124.9(8) . 5_765 ?
C4 C3 C3 114.2(8) . 5_765 ?
C3X C4 C5 121.5(5) . . ?
C5 C4 C3 118.1(4) . . ?
C5 C4 H4 120.9 . . ?
C3 C4 H4 120.9 . . ?
C3X C4 H4X 119.3 . . ?
C5 C4 H4X 119.3 . . ?
N1 C5 C4 123.7(3) . . ?
N1 C5 H5 118.1 . . ?
C4 C5 H5 118.1 . . ?
N1 C1X C2X 122.2(6) . . ?
N1 C1X H1X 118.9 . . ?
C2X C1X H1X 118.9 . . ?
C3X C2X C1X 123.5(7) . . ?
C3X C2X H2X 118.3 . . ?
C1X C2X H2X 118.3 . . ?
C2X C3X C4 112.9(8) . . ?
C4 C3X C3X 119.5(10) . 5_765 ?
C7 C6 C11 120.0(2) . . ?
C7 C6 C12 119.7(2) . . ?
C11 C6 C12 120.1(2) . . ?
C6 C7 C8 120.3(2) . . ?
C6 C7 H7 119.8 . . ?
C8 C7 H7 119.8 . . ?
C7 C8 C9 119.8(2) . . ?
C7 C8 C13 119.3(2) . . ?
C9 C8 C13 120.8(2) . . ?
C10 C9 C8 119.9(2) . . ?
C10 C9 H9 120.0 . . ?
C8 C9 H9 120.0 . . ?
C9 C10 C11 120.4(2) . . ?
C9 C10 N2 118.4(2) . . ?
C11 C10 N2 121.1(2) . . ?
C10 C11 C6 119.6(2) . . ?
C10 C11 H11 120.2 . . ?
C6 C11 H11 120.2 . . ?
O2 C12 O1 125.3(2) . . ?
O2 C12 C6 120.9(2) . . ?
O1 C12 C6 113.8(2) . . ?
C12 O1 Zn1 122.84(17) . . ?
O3 C13 O4 122.5(2) . . ?
O3 C13 C8 119.9(2) . . ?
O4 C13 C8 117.6(2) . . ?
C13 O4 Zn1 102.62(16) . 6_575 ?
C10 N2 Zn1 110.20(16) . 6_565 ?
C10 N2 H2A 114(2) . . ?
Zn1 N2 H2A 103(2) 6_565 . ?
C10 N2 H2B 108(2) . . ?
Zn1 N2 H2B 110(2) 6_565 . ?
H2A N2 H2B 112(3) . . ?

loop_
_geom_bond_atom_site_label_1
_geom_bond_atom_site_label_2
_geom_bond_distance
_geom_bond_site_symmetry_2
_geom_bond_publ_flag
Zn1 O1 1.9366(19) . ?
Zn1 O4 1.998(2) 6_675 ?
Zn1 N1 2.038(2) . ?
Zn1 N2 2.044(2) 6_665 ?
N1 C5 1.324(4) . ?
N1 C1X 1.330(7) . ?
N1 C1 1.384(7) . ?
C1 C2 1.394(8) . ?
C1 H1 0.9500 . ?
C2 C3 1.389(9) . ?
C2 H2 0.9500 . ?
C3 C4 1.404(8) . ?
C3 C3 1.569(17) 5_765 ?
C4 C3X 1.369(10) . ?
C4 C5 1.378(4) . ?
C4 H4 0.9500 . ?
C4 H4X 0.9500 . ?
C5 H5 0.9500 . ?
C1X C2X 1.376(9) . ?
C1X H1X 0.9500 . ?
C2X C3X 1.361(10) . ?
C2X H2X 0.9500 . ?
C3X C3X 1.53(2) 5_765 ?
C6 C7 1.389(4) . ?
C6 C11 1.397(3) . ?
C6 C12 1.515(3) . ?
C7 C8 1.391(3) . ?
C7 H7 0.9500 . ?
C8 C9 1.393(3) . ?
C8 C13 1.499(4) . ?
C9 C10 1.392(4) . ?
C9 H9 0.9500 . ?
C10 C11 1.392(3) . ?
C10 N2 1.438(3) . ?
C11 H11 0.9500 . ?
C12 O2 1.229(3) . ?
C12 O1 1.292(3) . ?
C13 O3 1.240(3) . ?
C13 O4 1.293(3) . ?
N2 H2A 0.850(18) . ?
N2 H2B 0.830(17) . ?

loop_
_geom_hbond_atom_site_label_D
_geom_hbond_atom_site_label_H
_geom_hbond_atom_site_label_A
_geom_hbond_distance_DH
_geom_hbond_distance_HA
_geom_hbond_distance_DA
_geom_hbond_angle_DHA
_geom_hbond_site_symmetry_A
_geom_hbond_publ_flag
N2 H2A O2 0.850(18) 2.18(2) 2.959(3) 153(3) 7_655 yes
N2 H2B O4 0.830(17) 2.179(19) 2.997(3) 168(3) 4_545 yes

loop_
_geom_torsion_atom_site_label_1
_geom_torsion_atom_site_label_2
_geom_torsion_atom_site_label_3
_geom_torsion_atom_site_label_4
_geom_torsion
_geom_torsion_site_symmetry_1
_geom_torsion_site_symmetry_2
_geom_torsion_site_symmetry_3
_geom_torsion_site_symmetry_4
_geom_torsion_publ_flag
C5 N1 C1 C2 9.2(9) . . . . ?
Zn1 N1 C1 C2 171.2(5) . . . . ?
N1 C1 C2 C3 -0.8(10) . . . . ?
C1 C2 C3 C4 -2.9(11) . . . . ?
C1 C2 C3 C3 159.6(12) . . . 5_765 ?
C2 C3 C4 C5 -1.7(9) . . . . ?
C3 C3 C4 C5 -165.9(8) 5_765 . . . ?
C1X N1 C5 C4 17.2(7) . . . . ?
C1 N1 C5 C4 -14.5(8) . . . . ?
Zn1 N1 C5 C4 -174.4(3) . . . . ?
C3X C4 C5 N1 -11.1(8) . . . . ?
C3 C4 C5 N1 10.8(8) . . . . ?
C5 N1 C1X C2X -14.0(8) . . . . ?
Zn1 N1 C1X C2X 177.0(5) . . . . ?
N1 C1X C2X C3X 4.7(11) . . . . ?
C1X C2X C3X C4 2.3(11) . . . . ?
C1X C2X C3X C3X -151.1(12) . . . 5_765 ?
C5 C4 C3X C2X 0.6(10) . . . . ?
C5 C4 C3X C3X 154.7(10) . . . 5_765 ?
C11 C6 C7 C8 -1.3(4) . . . . ?
C12 C6 C7 C8 -177.2(2) . . . . ?
C6 C7 C8 C9 -0.3(4) . . . . ?
C6 C7 C8 C13 176.4(2) . . . . ?
C7 C8 C9 C10 2.1(4) . . . . ?
C13 C8 C9 C10 -174.5(2) . . . . ?
C8 C9 C10 C11 -2.4(4) . . . . ?
C8 C9 C10 N2 -178.7(2) . . . . ?
C9 C10 C11 C6 0.8(4) . . . . ?
N2 C10 C11 C6 177.0(2) . . . . ?
C7 C6 C11 C10 1.1(4) . . . . ?
C12 C6 C11 C10 176.9(2) . . . . ?
C7 C6 C12 O2 175.9(2) . . . . ?
C11 C6 C12 O2 0.0(4) . . . . ?
C7 C6 C12 O1 -3.7(3) . . . . ?
C11 C6 C12 O1 -179.5(2) . . . . ?
O2 C12 O1 Zn1 -8.4(4) . . . . ?
C6 C12 O1 Zn1 171.08(16) . . . . ?
C7 C8 C13 O3 -1.0(4) . . . . ?
C9 C8 C13 O3 175.7(2) . . . . ?
C7 C8 C13 O4 -179.5(2) . . . . ?
C9 C8 C13 O4 -2.8(4) . . . . ?
O3 C13 O4 Zn1 -6.3(3) . . . 6_575 ?
C8 C13 O4 Zn1 172.13(19) . . . 6_575 ?
C9 C10 N2 Zn1 76.7(2) . . . 6_565 ?
C11 C10 N2 Zn1 -99.6(2) . . . 6_565 ?
